data_2220547
loop_
_publ_author_name
'Rafizadeh, Masoud'
'Manteghi, Faranak'

_publ_section_title
;Poly[ethylenediaminium
 [di-\m-aqua-(\m~6~-benzene-1,2,4,5-tetracarboxylato-\k^10^<i>O</i>^1^,<i>O</i>^1'^:<i>O</i>^2^,<i>O</i>^2'^:<i>O</i>^2'^:<i>O</i>^4^,<i>O</i>^4'^:<i>O</i>^5^:<i>O</i>^5^,<i>O</i>^5'^)dithallium(I)]]
;
_journal_coeditor_code HY2169
_journal_issue 1
_journal_name_full 'Acta Crystallographica Section E'
_journal_page_first m17
_journal_page_last m18
_journal_paper_doi 10.1107/S1600536808040282
_journal_volume 65
_journal_year 2009
_chemical_formula_iupac '(C2 H10 N2) [Tl2 (C10 H2 O8) (H2 O)2)]'
_chemical_formula_moiety 'C2 H10 N2 2+ , C10 H2 O8 Tl2 2- , 2H2 O'
_chemical_formula_sum 'C12 H16 N2 O10 Tl2'
_chemical_formula_weight 757.01
_chemical_name_systematic
;
Poly[ethylenediaminium [di-\m-aqua-(\m~6~-benzene-1,2,4,5-tetracarboxylato-\
\k^10^O^1^,O^1'^:O^2^,O^2'^:O^2'^:O^4^,O^4'^:O^5^:O^5^,O^5'^)dithallium(I)]]
;
_space_group_IT_number 14
_symmetry_cell_setting monoclinic
_symmetry_space_group_name_Hall '-P 2yn'
_symmetry_space_group_name_H-M 'P 1 21/n 1'
_atom_sites_solution_hydrogens mixed
_atom_sites_solution_primary direct
_atom_sites_solution_secondary difmap
_audit_creation_method SHELXL97
_cell_angle_alpha 90.00
_cell_angle_beta 98.397(10)
_cell_angle_gamma 90.00
_cell_formula_units_Z 2
_cell_length_a 9.925(5)
_cell_length_b 7.073(4)
_cell_length_c 11.325(6)
_cell_measurement_reflns_used 1231
_cell_measurement_temperature 100(2)
_cell_measurement_theta_max 32.67
_cell_measurement_theta_min 3.38
_cell_volume 786.5(7)
_computing_cell_refinement 'SAINT (Bruker, 2007)'
_computing_data_collection 'APEX2 (Bruker, 2007)'
_computing_data_reduction 'SAINT (Bruker, 2007)'
_computing_molecular_graphics 'SHELXTL (Sheldrick, 2008) and Mercury (Macrae <i>et al.</i>,  2006)'
_computing_publication_material 'SHELXTL (Sheldrick, 2008)'
_computing_structure_refinement 'SHELXTL (Sheldrick, 2008)'
_computing_structure_solution 'SHELXTL (Sheldrick, 2008)'
_diffrn_ambient_temperature 100(2)
_diffrn_measured_fraction_theta_full 0.992
_diffrn_measured_fraction_theta_max 0.992
_diffrn_measurement_device_type 'Bruker APEXII CCD area-detector'
_diffrn_measurement_method '\f and \w'
_diffrn_radiation_monochromator graphite
_diffrn_radiation_source 'fine-focus sealed tube'
_diffrn_radiation_type MoK\a
_diffrn_radiation_wavelength 0.71073
_diffrn_reflns_av_R_equivalents 0.0607
_diffrn_reflns_av_sigmaI/netI 0.0543
_diffrn_reflns_limit_h_max 12
_diffrn_reflns_limit_h_min -11
_diffrn_reflns_limit_k_max 9
_diffrn_reflns_limit_k_min -9
_diffrn_reflns_limit_l_max 14
_diffrn_reflns_limit_l_min -14
_diffrn_reflns_number 5272
_diffrn_reflns_theta_full 27.48
_diffrn_reflns_theta_max 27.48
_diffrn_reflns_theta_min 2.95
_exptl_absorpt_coefficient_mu 20.525
_exptl_absorpt_correction_T_max 0.201
_exptl_absorpt_correction_T_min 0.064
_exptl_absorpt_correction_type multi-scan
_exptl_absorpt_process_details '(SADABS; Bruker, 2001)'
_exptl_crystal_colour colourless
_exptl_crystal_density_diffrn 3.197
_exptl_crystal_density_method 'not measured'
_exptl_crystal_description prism
_exptl_crystal_F_000 688
_exptl_crystal_size_max 0.16
_exptl_crystal_size_mid 0.12
_exptl_crystal_size_min 0.08
_refine_diff_density_max 2.021
_refine_diff_density_min -1.804
_refine_ls_extinction_method none
_refine_ls_goodness_of_fit_ref 1.004
_refine_ls_hydrogen_treatment constr
_refine_ls_matrix_type full
_refine_ls_number_parameters 107
_refine_ls_number_reflns 1787
_refine_ls_number_restraints 0
_refine_ls_restrained_S_all 1.004
_refine_ls_R_factor_all 0.0387
_refine_ls_R_factor_gt 0.0314
_refine_ls_shift/su_max 0.001
_refine_ls_shift/su_mean 0.000
_refine_ls_structure_factor_coef Fsqd
_refine_ls_weighting_details 'calc w=1/[\s^2^(Fo^2^)+(0.031P)^2^] where P=(Fo^2^+2Fc^2^)/3'
_refine_ls_weighting_scheme calc
_refine_ls_wR_factor_gt 0.0687
_refine_ls_wR_factor_ref 0.0700
_reflns_number_gt 1487
_reflns_number_total 1787
_reflns_threshold_expression I>2\s(I)
_cod_data_source_file hy2169.cif
_cod_data_source_block I
_cod_original_sg_symbol_H-M 'P 21/n'
_cod_database_code 2220547
_cod_database_fobs_code 2220547

loop_
_symmetry_equiv_pos_as_xyz
'x, y, z'
'-x+1/2, y+1/2, -z+1/2'
'-x, -y, -z'
'x-1/2, -y-1/2, z-1/2'

loop_
_atom_site_type_symbol
_atom_site_label
_atom_site_fract_x
_atom_site_fract_y
_atom_site_fract_z
_atom_site_U_iso_or_equiv
_atom_site_adp_type
_atom_site_calc_flag
_atom_site_refinement_flags
_atom_site_occupancy
_atom_site_disorder_assembly
_atom_site_disorder_group
Tl Tl1 -0.05121(3) 0.10847(4) 0.68253(2) 0.01266(11) Uani d . 1 . .
O O1 0.1709(5) -0.1391(7) 0.8360(4) 0.0122(11) Uani d . 1 . .
O O2 0.1667(5) 0.1726(8) 0.8595(4) 0.0128(10) Uani d . 1 . .
O O3 0.6799(5) 0.2759(7) 0.7972(4) 0.0130(11) Uani d . 1 . .
O O4 0.8315(5) 0.0925(8) 0.9073(5) 0.0136(11) Uani d . 1 . .
C C1 0.2231(7) 0.0140(11) 0.8761(6) 0.0105(14) Uani d . 1 . .
C C2 0.3648(8) 0.0083(10) 0.9445(6) 0.0098(14) Uani d . 1 . .
C C3 0.4680(7) 0.0882(10) 0.8919(6) 0.0085(8) Uani d . 1 . .
H H1 0.4463 0.1491 0.8168 0.010 Uiso calc R 1 . .
C C4 0.6041(7) 0.0817(10) 0.9465(6) 0.0085(8) Uani d . 1 . .
C C5 0.7143(7) 0.1550(10) 0.8785(6) 0.0085(8) Uani d . 1 . .
C C6 0.5359(8) 0.0285(11) 0.5608(6) 0.0122(15) Uani d . 1 . .
H H2 0.4801 -0.0087 0.6226 0.015 Uiso calc R 1 . .
H H3 0.6244 -0.0381 0.5775 0.015 Uiso calc R 1 . .
N N1 0.5585(6) 0.2319(8) 0.5655(5) 0.0086(12) Uani d . 1 . .
H H4 0.6070 0.2664 0.5067 0.010 Uiso calc R 1 . .
H H5 0.6058 0.2636 0.6378 0.010 Uiso calc R 1 . .
H H6 0.4768 0.2927 0.5550 0.010 Uiso calc R 1 . .
O O1W 0.1899(5) 0.0253(8) 0.5778(5) 0.0167(12) Uani d . 1 . .
H H7 0.2389 -0.0717 0.5965 0.025 Uiso d R 1 . .
H H8 0.2341 0.1244 0.6018 0.025 Uiso d R 1 . .

loop_
_atom_site_aniso_label
_atom_site_aniso_U_11
_atom_site_aniso_U_22
_atom_site_aniso_U_33
_atom_site_aniso_U_12
_atom_site_aniso_U_13
_atom_site_aniso_U_23
Tl1 0.01330(15) 0.01092(15) 0.01267(14) -0.00149(13) -0.00175(9) 0.00115(12)
O1 0.011(2) 0.010(3) 0.014(2) -0.001(2) -0.0051(19) -0.002(2)
O2 0.013(3) 0.015(3) 0.010(2) 0.004(2) -0.001(2) 0.002(2)
O3 0.014(3) 0.012(3) 0.012(2) -0.001(2) 0.000(2) 0.006(2)
O4 0.014(3) 0.013(3) 0.015(2) 0.000(2) 0.003(2) 0.003(2)
C1 0.010(3) 0.017(4) 0.005(3) 0.001(3) 0.000(3) 0.001(3)
C2 0.015(4) 0.004(3) 0.010(3) 0.003(3) 0.000(3) -0.002(3)
C3 0.011(2) 0.005(2) 0.0092(17) -0.0004(15) 0.0007(15) -0.0011(15)
C4 0.011(2) 0.005(2) 0.0092(17) -0.0004(15) 0.0007(15) -0.0011(15)
C5 0.011(2) 0.005(2) 0.0092(17) -0.0004(15) 0.0007(15) -0.0011(15)
C6 0.014(4) 0.007(3) 0.014(4) 0.001(3) -0.002(3) 0.001(3)
N1 0.008(3) 0.008(3) 0.009(3) 0.001(2) -0.002(2) 0.003(2)
O1W 0.019(3) 0.013(3) 0.018(3) 0.002(2) -0.001(2) 0.001(2)

loop_
_atom_type_symbol
_atom_type_description
_atom_type_scat_dispersion_real
_atom_type_scat_dispersion_imag
_atom_type_scat_source
C C 0.0033 0.0016 'International Tables Vol C Tables 4.2.6.8 and 6.1.1.4'
H H 0.0000 0.0000 'International Tables Vol C Tables 4.2.6.8 and 6.1.1.4'
N N 0.0061 0.0033 'International Tables Vol C Tables 4.2.6.8 and 6.1.1.4'
O O 0.0106 0.0060 'International Tables Vol C Tables 4.2.6.8 and 6.1.1.4'
Tl Tl -2.8358 9.6688 'International Tables Vol C Tables 4.2.6.8 and 6.1.1.4'

loop_
_geom_angle_atom_site_label_1
_geom_angle_atom_site_label_2
_geom_angle_atom_site_label_3
_geom_angle_site_symmetry_1
_geom_angle_site_symmetry_3
_geom_angle
_geom_angle_publ_flag
O3 Tl1 O2 2_546 . 114.26(16) ?
O3 Tl1 O1W 2_546 . 106.77(16) ?
O2 Tl1 O1W . . 73.92(15) ?
O3 Tl1 O4 2_546 1_455 69.06(15) ?
O2 Tl1 O4 . 1_455 75.31(15) ?
O1W Tl1 O4 . 1_455 143.40(15) ?
O3 Tl1 O1 2_546 . 76.67(15) ?
O2 Tl1 O1 . . 43.70(14) ?
O1W Tl1 O1 . . 63.61(15) ?
O4 Tl1 O1 1_455 . 80.47(14) ?
C1 O1 Tl1 . . 86.5(4) ?
C1 O2 Tl1 . . 104.3(4) ?
C5 O3 Tl1 . 2_556 127.4(4) ?
C5 O4 Tl1 . 1_655 103.4(4) ?
O2 C1 O1 . . 124.3(6) ?
O2 C1 C2 . . 117.7(7) ?
O1 C1 C2 . . 118.0(7) ?
C3 C2 C4 . 3_657 119.4(7) ?
C3 C2 C1 . . 117.7(6) ?
C4 C2 C1 3_657 . 122.8(6) ?
C2 C3 C4 . . 121.6(7) ?
C2 C3 H1 . . 119.2 ?
C4 C3 H1 . . 119.2 ?
C2 C4 C3 3_657 . 118.9(6) ?
C2 C4 C5 3_657 . 121.8(6) ?
C3 C4 C5 . . 119.0(6) ?
O4 C5 O3 . . 125.0(6) ?
O4 C5 C4 . . 117.5(6) ?
O3 C5 C4 . . 117.5(6) ?
N1 C6 C6 . 3_656 110.3(8) ?
N1 C6 H2 . . 109.6 ?
C6 C6 H2 3_656 . 109.6 ?
N1 C6 H3 . . 109.6 ?
C6 C6 H3 3_656 . 109.6 ?
H2 C6 H3 . . 108.1 ?
C6 N1 H4 . . 109.5 ?
C6 N1 H5 . . 109.5 ?
H4 N1 H5 . . 109.5 ?
C6 N1 H6 . . 109.5 ?
H4 N1 H6 . . 109.5 ?
H5 N1 H6 . . 109.5 ?
Tl1 O1W H7 . . 122.8 ?
Tl1 O1W H8 . . 96.9 ?
H7 O1W H8 . . 109.6 ?

loop_
_geom_bond_atom_site_label_1
_geom_bond_atom_site_label_2
_geom_bond_site_symmetry_2
_geom_bond_distance
_geom_bond_publ_flag
Tl1 O3 2_546 2.702(5) y
Tl1 O2 . 2.763(5) y
Tl1 O1W . 2.882(5) y
Tl1 O4 1_455 2.952(5) y
Tl1 O1 . 3.135(5) y
Tl1 O1W 3_556 3.209(5) y
Tl1 O3 1_455 3.350(5) y
O1 C1 . 1.257(9) ?
O2 C1 . 1.256(9) ?
O3 C5 . 1.266(8) ?
O4 C5 . 1.242(9) ?
C1 C2 . 1.503(10) ?
C2 C3 . 1.378(10) ?
C2 C4 3_657 1.384(10) ?
C3 C4 . 1.402(10) ?
C3 H1 . 0.9500 ?
C4 C2 3_657 1.384(10) ?
C4 C5 . 1.518(10) ?
C6 N1 . 1.456(10) ?
C6 C6 3_656 1.510(14) ?
C6 H2 . 0.9900 ?
C6 H3 . 0.9900 ?
N1 H4 . 0.9100 ?
N1 H5 . 0.9100 ?
N1 H6 . 0.9100 ?
O1W H7 . 0.8500 ?
O1W H8 . 0.8500 ?

loop_
_geom_hbond_atom_site_label_D
_geom_hbond_atom_site_label_H
_geom_hbond_atom_site_label_A
_geom_hbond_site_symmetry_A
_geom_hbond_distance_DH
_geom_hbond_distance_HA
_geom_hbond_distance_DA
_geom_hbond_angle_DHA
_geom_hbond_publ_flag
N1 H4 O2 4_665 0.91 1.900 2.791(8) 166 y
N1 H5 O3 1_555 0.91 1.850 2.741(8) 166 y
N1 H6 O1 2_556 0.91 2.105 2.828(8) 136 y
N1 H6 O4 4_565 0.91 2.199 2.942(8) 138 y
O1W H7 O2 2_546 0.85 2.064 2.909(8) 172 y
O1W H8 O1 2_556 0.85 1.997 2.846(8) 177 y
C3 H1 O1 2_556 0.95 2.4500 3.353(9) 159 y
C6 H3 O3 2_646 0.99 2.5900 3.523(9) 157 y

loop_
_geom_torsion_atom_site_label_1
_geom_torsion_atom_site_label_2
_geom_torsion_atom_site_label_3
_geom_torsion_atom_site_label_4
_geom_torsion_site_symmetry_1
_geom_torsion_site_symmetry_2
_geom_torsion_site_symmetry_3
_geom_torsion_site_symmetry_4
_geom_torsion
_geom_torsion_publ_flag
O3 Tl1 O1 C1 2_546 . . . -155.0(4) ?
O2 Tl1 O1 C1 . . . . -5.8(4) ?
O1W Tl1 O1 C1 . . . . 88.3(4) ?
O4 Tl1 O1 C1 1_455 . . . -84.5(4) ?
O3 Tl1 O2 C1 2_546 . . . 39.1(4) ?
O1W Tl1 O2 C1 . . . . -62.4(4) ?
O4 Tl1 O2 C1 1_455 . . . 97.5(4) ?
O1 Tl1 O2 C1 . . . . 6.0(4) ?
Tl1 O2 C1 O1 . . . . -12.6(8) ?
Tl1 O2 C1 C2 . . . . 164.9(5) ?
Tl1 O1 C1 O2 . . . . 10.7(6) ?
Tl1 O1 C1 C2 . . . . -166.7(6) ?
O2 C1 C2 C3 . . . . -67.2(8) ?
O1 C1 C2 C3 . . . . 110.4(8) ?
O2 C1 C2 C4 . . . 3_657 116.3(8) ?
O1 C1 C2 C4 . . . 3_657 -66.1(9) ?
C4 C2 C3 C4 3_657 . . . -0.4(11) ?
C1 C2 C3 C4 . . . . -177.0(6) ?
C2 C3 C4 C2 . . . 3_657 0.4(11) ?
C2 C3 C4 C5 . . . . 174.0(6) ?
Tl1 O4 C5 O3 1_655 . . . -30.4(8) ?
Tl1 O4 C5 C4 1_655 . . . 150.1(5) ?
Tl1 O3 C5 O4 2_556 . . . -125.2(6) ?
Tl1 O3 C5 C4 2_556 . . . 54.4(8) ?
C2 C4 C5 O4 3_657 . . . 17.5(10) ?
C3 C4 C5 O4 . . . . -156.0(6) ?
C2 C4 C5 O3 3_657 . . . -162.1(7) ?
C3 C4 C5 O3 . . . . 24.5(10) ?
